data_4304457
loop_
_publ_author_name
'Domingo Salazar-Mendoza'
'St\'ephane A. Baudron'
'Mir Wais Hosseini'

_publ_contact_author
; Prof Mir Wais Hosseini
  Laboratoire de Chimie de Coordination Organique, 
  UMR CNRS 7140, Universit\'e Louis Pasteur,
  F-67000 Strasbourg, France 
;
_publ_contact_author_email hosseini@chimie.u-strasbg.fr
_publ_contact_author_fax '33 3 90 24 13 23'
_publ_section_title
;
Many Faces of Dipyrrins: from Hydrogen-Bonded Networks to Homo- and
Heteronuclear Metallamacrocycles
;
_journal_name_full 'Inorganic Chemistry'
_journal_page_first 766
_journal_page_last 768
_journal_paper_doi 10.1021/ic701949k
_journal_volume 47
_journal_year 2008
_chemical_formula_moiety 'C16 H12 N3, C F3 O3 S'
_chemical_formula_sum 'C17 H12 F3 N3 O3 S'
_chemical_formula_weight 395.36
_chemical_name_systematic
;
 ?
;
_space_group_IT_number 14
_symmetry_cell_setting monoclinic
_symmetry_space_group_name_Hall '-P 2ybc'
_symmetry_space_group_name_H-M 'P 1 21/c 1'
_atom_sites_solution_hydrogens geom
_atom_sites_solution_primary direct
_atom_sites_solution_secondary difmap
_audit_creation_method SHELXL-97
_cell_angle_alpha 90.00
_cell_angle_beta 91.643(2)
_cell_angle_gamma 90.00
_cell_formula_units_Z 4
_cell_length_a 10.0624(6)
_cell_length_b 10.3247(6)
_cell_length_c 16.6996(9)
_cell_measurement_reflns_used 2916
_cell_measurement_temperature 173(2)
_cell_measurement_theta_max 24.77
_cell_measurement_theta_min 2.32
_cell_volume 1734.23(17)
_computing_cell_refinement 'Bruker SMART'
_computing_data_collection 'Bruker SMART'
_computing_data_reduction 'Bruker SAINT'
_computing_molecular_graphics 'Bruker SHELXTL'
_computing_publication_material 'Bruker SHELXTL'
_computing_structure_refinement 'Bruker SHELXTL'
_computing_structure_solution 'Bruker SHELXTL'
_diffrn_ambient_temperature 173(2)
_diffrn_measured_fraction_theta_full 0.998
_diffrn_measured_fraction_theta_max 0.998
_diffrn_measurement_device_type 'CCD area detector'
_diffrn_measurement_method 'phi and omega scans'
_diffrn_radiation_monochromator graphite
_diffrn_radiation_source 'fine-focus sealed tube'
_diffrn_radiation_type MoK\a
_diffrn_radiation_wavelength 0.71073
_diffrn_reflns_av_R_equivalents 0.0344
_diffrn_reflns_av_sigmaI/netI 0.0356
_diffrn_reflns_limit_h_max 13
_diffrn_reflns_limit_h_min -13
_diffrn_reflns_limit_k_max 13
_diffrn_reflns_limit_k_min -13
_diffrn_reflns_limit_l_max 21
_diffrn_reflns_limit_l_min -20
_diffrn_reflns_number 15368
_diffrn_reflns_theta_full 27.48
_diffrn_reflns_theta_max 27.48
_diffrn_reflns_theta_min 2.02
_exptl_absorpt_coefficient_mu 0.241
_exptl_absorpt_correction_T_max 0.9904
_exptl_absorpt_correction_T_min 0.9422
_exptl_absorpt_correction_type multi-scan
_exptl_absorpt_process_details sadabs
_exptl_crystal_colour yellow
_exptl_crystal_density_diffrn 1.514
_exptl_crystal_density_meas ?
_exptl_crystal_density_method .
_exptl_crystal_description prism
_exptl_crystal_F_000 808
_exptl_crystal_size_max 0.25
_exptl_crystal_size_mid 0.10
_exptl_crystal_size_min 0.04
_refine_diff_density_max 0.367
_refine_diff_density_min -0.420
_refine_diff_density_rms 0.078
_refine_ls_extinction_method none
_refine_ls_goodness_of_fit_ref 1.064
_refine_ls_hydrogen_treatment riding
_refine_ls_matrix_type full
_refine_ls_number_parameters 244
_refine_ls_number_reflns 3972
_refine_ls_number_restraints 0
_refine_ls_restrained_S_all 1.064
_refine_ls_R_factor_all 0.0680
_refine_ls_R_factor_gt 0.0431
_refine_ls_shift/su_max 0.001
_refine_ls_shift/su_mean 0.000
_refine_ls_structure_factor_coef Fsqd
_refine_ls_weighting_details 'calc w=1/[\s^2^(Fo^2^)+(0.0646P)^2^+0.4168P] where P=(Fo^2^+2Fc^2^)/3'
_refine_ls_weighting_scheme calc
_refine_ls_wR_factor_gt 0.1154
_refine_ls_wR_factor_ref 0.1279
_reflns_number_gt 2803
_reflns_number_total 3972
_reflns_threshold_expression >2sigma(I)
_cod_data_source_file ic701949k-file002_2.cif
_cod_data_source_block compound2
_cod_depositor_comments
;
The following automatic conversions were performed:
'_symmetry_cell_setting' value 'Monoclinic' changed to 'monoclinic'
according to '/home/saulius/struct/CIF-dictionaries/cif_core.dic'
dictionary named 'cif_core.dic' version 2.4.1 from 2010-06-29.

Automatic conversion script
Id: cif_fix_enum 1527 2010-12-29 10:47:43Z saulius 
;
_cod_original_sg_symbol_H-M 'P 1 21/c 1 '
_cod_database_code 4304457

loop_
_symmetry_equiv_pos_as_xyz
'x, y, z'
'-x, y+1/2, -z+1/2'
'-x, -y, -z'
'x, -y-1/2, z-1/2'

loop_
_atom_site_label
_atom_site_type_symbol
_atom_site_fract_x
_atom_site_fract_y
_atom_site_fract_z
_atom_site_U_iso_or_equiv
_atom_site_adp_type
_atom_site_occupancy
_atom_site_symmetry_multiplicity
_atom_site_calc_flag
_atom_site_refinement_flags
_atom_site_disorder_assembly
_atom_site_disorder_group
C1 C 0.7197(3) 1.1038(2) 0.34808(15) 0.0511(6) Uani 1 1 d . . .
H1 H 0.6928 1.1900 0.3485 0.061 Uiso 1 1 calc R . .
C2 C 0.8052(3) 1.0462(2) 0.40363(15) 0.0538(7) Uani 1 1 d . . .
H2 H 0.8458 1.0865 0.4477 0.065 Uiso 1 1 calc R . .
C3 C 0.8196(2) 0.9187(2) 0.38211(13) 0.0418(5) Uani 1 1 d . . .
H3 H 0.8713 0.8572 0.4092 0.050 Uiso 1 1 calc R . .
C4 C 0.7417(2) 0.89733(19) 0.31141(12) 0.0325(4) Uani 1 1 d . . .
C5 C 0.73053(19) 0.78388(18) 0.26555(11) 0.0290(4) Uani 1 1 d . . .
C6 C 0.6702(2) 0.77715(18) 0.18882(11) 0.0303(4) Uani 1 1 d . . .
C7 C 0.6282(2) 0.8718(2) 0.13212(12) 0.0382(5) Uani 1 1 d . . .
H7 H 0.6357 0.9610 0.1384 0.046 Uiso 1 1 calc R . .
C8 C 0.5748(2) 0.8091(2) 0.06650(12) 0.0404(5) Uani 1 1 d . . .
H8 H 0.5397 0.8480 0.0203 0.048 Uiso 1 1 calc R . .
C9 C 0.5823(2) 0.6768(2) 0.08130(12) 0.0383(5) Uani 1 1 d . . .
H9 H 0.5526 0.6119 0.0466 0.046 Uiso 1 1 calc R . .
C10 C 0.79098(19) 0.66457(19) 0.30079(11) 0.0300(4) Uani 1 1 d . . .
C11 C 0.7588(2) 0.6247(2) 0.37757(12) 0.0394(5) Uani 1 1 d . . .
H11 H 0.6944 0.6692 0.4054 0.047 Uiso 1 1 calc R . .
C12 C 0.8222(2) 0.5195(2) 0.41235(13) 0.0421(5) Uani 1 1 d . . .
H12 H 0.8000 0.4928 0.4635 0.051 Uiso 1 1 calc R . .
C13 C 0.9193(2) 0.4531(2) 0.37099(13) 0.0354(5) Uani 1 1 d . . .
C14 C 0.9500(2) 0.4907(2) 0.29386(12) 0.0353(5) Uani 1 1 d . . .
H14 H 1.0137 0.4455 0.2658 0.042 Uiso 1 1 calc R . .
C15 C 0.8855(2) 0.59558(19) 0.25887(12) 0.0327(4) Uani 1 1 d . . .
H15 H 0.9054 0.6202 0.2070 0.039 Uiso 1 1 calc R . .
C16 C 0.9917(2) 0.3476(2) 0.40897(14) 0.0418(5) Uani 1 1 d . . .
N1 N 0.68199(19) 1.01500(16) 0.29347(11) 0.0389(4) Uani 1 1 d . . .
H1A H 0.6286 1.0290 0.2533 0.047 Uiso 1 1 calc R . .
N2 N 0.63919(17) 0.65834(16) 0.15350(10) 0.0331(4) Uani 1 1 d . . .
H2A H 0.6545 0.5840 0.1751 0.040 Uiso 1 1 calc R . .
N3 N 1.0507(2) 0.2655(2) 0.43906(13) 0.0547(6) Uani 1 1 d . . .
C17 C 0.7759(3) 0.2774(2) 0.12437(16) 0.0508(6) Uani 1 1 d . . .
O1 O 0.62599(15) 0.39605(13) 0.22069(8) 0.0386(4) Uani 1 1 d . . .
O2 O 0.55928(16) 0.18192(14) 0.17493(10) 0.0461(4) Uani 1 1 d . . .
O3 O 0.54546(18) 0.36523(17) 0.08484(10) 0.0557(5) Uani 1 1 d . . .
F1 F 0.83759(15) 0.38587(15) 0.10363(9) 0.0635(4) Uani 1 1 d . . .
F2 F 0.84860(16) 0.22472(18) 0.18398(13) 0.0867(6) Uani 1 1 d . . .
F3 F 0.7772(2) 0.19784(18) 0.06167(13) 0.1033(8) Uani 1 1 d . . .
S1 S 0.60756(5) 0.30826(5) 0.15434(3) 0.03266(16) Uani 1 1 d . . .

loop_
_atom_site_aniso_label
_atom_site_aniso_U_11
_atom_site_aniso_U_22
_atom_site_aniso_U_33
_atom_site_aniso_U_23
_atom_site_aniso_U_13
_atom_site_aniso_U_12
C1 0.0707(17) 0.0371(12) 0.0458(13) -0.0130(11) 0.0070(12) -0.0068(12)
C2 0.0696(17) 0.0513(15) 0.0401(13) -0.0171(12) -0.0022(12) -0.0152(13)
C3 0.0460(13) 0.0454(13) 0.0336(11) -0.0049(10) -0.0039(9) -0.0077(10)
C4 0.0364(11) 0.0322(10) 0.0290(10) -0.0019(8) 0.0029(8) -0.0038(9)
C5 0.0309(10) 0.0298(10) 0.0265(10) -0.0005(8) 0.0046(8) -0.0031(8)
C6 0.0380(11) 0.0257(9) 0.0271(10) -0.0021(8) 0.0006(8) -0.0012(8)
C7 0.0558(14) 0.0261(10) 0.0328(11) 0.0013(9) 0.0034(10) 0.0012(9)
C8 0.0544(14) 0.0387(12) 0.0278(11) 0.0027(9) -0.0037(10) 0.0071(10)
C9 0.0499(13) 0.0352(11) 0.0292(11) -0.0019(9) -0.0086(9) 0.0011(10)
C10 0.0329(10) 0.0307(10) 0.0262(9) -0.0015(8) -0.0030(8) -0.0046(8)
C11 0.0442(13) 0.0433(12) 0.0311(11) 0.0037(10) 0.0072(9) 0.0043(10)
C12 0.0502(14) 0.0453(13) 0.0310(11) 0.0092(10) 0.0032(10) 0.0025(10)
C13 0.0365(11) 0.0336(11) 0.0357(11) 0.0005(9) -0.0054(9) -0.0029(9)
C14 0.0332(11) 0.0367(11) 0.0359(11) -0.0045(9) 0.0004(9) 0.0006(9)
C15 0.0361(11) 0.0357(11) 0.0261(10) -0.0015(8) 0.0001(8) -0.0027(9)
C16 0.0442(13) 0.0393(12) 0.0416(12) 0.0023(10) -0.0055(10) -0.0027(10)
N1 0.0487(11) 0.0323(9) 0.0357(10) -0.0061(8) 0.0003(8) 0.0001(8)
N2 0.0431(10) 0.0257(8) 0.0301(9) -0.0022(7) -0.0050(7) -0.0006(7)
N3 0.0557(13) 0.0480(12) 0.0596(14) 0.0096(11) -0.0102(11) 0.0038(11)
C17 0.0544(15) 0.0423(13) 0.0565(15) -0.0088(12) 0.0128(12) 0.0001(12)
O1 0.0484(9) 0.0336(8) 0.0337(8) -0.0063(6) -0.0006(7) -0.0025(7)
O2 0.0461(9) 0.0280(8) 0.0640(11) -0.0006(7) -0.0001(8) -0.0020(7)
O3 0.0744(12) 0.0486(10) 0.0425(9) 0.0024(8) -0.0256(9) 0.0049(9)
F1 0.0640(10) 0.0665(10) 0.0611(10) -0.0041(8) 0.0193(8) -0.0192(8)
F2 0.0451(9) 0.0842(12) 0.1308(17) 0.0332(12) 0.0009(10) 0.0225(9)
F3 0.1037(15) 0.0850(13) 0.1244(17) -0.0649(13) 0.0610(13) -0.0190(11)
S1 0.0378(3) 0.0262(3) 0.0336(3) -0.0027(2) -0.0060(2) 0.0017(2)

loop_
_atom_type_symbol
_atom_type_description
_atom_type_scat_dispersion_real
_atom_type_scat_dispersion_imag
_atom_type_scat_source
C C 0.0033 0.0016 'International Tables Vol C Tables 4.2.6.8 and 6.1.1.4'
H H 0.0000 0.0000 'International Tables Vol C Tables 4.2.6.8 and 6.1.1.4'
N N 0.0061 0.0033 'International Tables Vol C Tables 4.2.6.8 and 6.1.1.4'
O O 0.0106 0.0060 'International Tables Vol C Tables 4.2.6.8 and 6.1.1.4'
F F 0.0171 0.0103 'International Tables Vol C Tables 4.2.6.8 and 6.1.1.4'
S S 0.1246 0.1234 'International Tables Vol C Tables 4.2.6.8 and 6.1.1.4'

loop_
_geom_angle_atom_site_label_1
_geom_angle_atom_site_label_2
_geom_angle_atom_site_label_3
_geom_angle
_geom_angle_site_symmetry_1
_geom_angle_site_symmetry_3
_geom_angle_publ_flag
N1 C1 C2 108.7(2) . . ?
N1 C1 H1 125.6 . . ?
C2 C1 H1 125.6 . . ?
C3 C2 C1 107.8(2) . . ?
C3 C2 H2 126.1 . . ?
C1 C2 H2 126.1 . . ?
C2 C3 C4 107.9(2) . . ?
C2 C3 H3 126.0 . . ?
C4 C3 H3 126.0 . . ?
N1 C4 C5 125.96(18) . . ?
N1 C4 C3 105.69(17) . . ?
C5 C4 C3 128.3(2) . . ?
C4 C5 C6 124.45(18) . . ?
C4 C5 C10 116.75(17) . . ?
C6 C5 C10 118.77(17) . . ?
N2 C6 C5 121.06(17) . . ?
N2 C6 C7 105.40(16) . . ?
C5 C6 C7 133.54(18) . . ?
C8 C7 C6 108.16(18) . . ?
C8 C7 H7 125.9 . . ?
C6 C7 H7 125.9 . . ?
C7 C8 C9 107.70(19) . . ?
C7 C8 H8 126.1 . . ?
C9 C8 H8 126.1 . . ?
N2 C9 C8 108.72(19) . . ?
N2 C9 H9 125.6 . . ?
C8 C9 H9 125.6 . . ?
C15 C10 C11 119.45(19) . . ?
C15 C10 C5 120.13(17) . . ?
C11 C10 C5 120.33(18) . . ?
C12 C11 C10 120.2(2) . . ?
C12 C11 H11 119.9 . . ?
C10 C11 H11 119.9 . . ?
C11 C12 C13 120.1(2) . . ?
C11 C12 H12 120.0 . . ?
C13 C12 H12 120.0 . . ?
C14 C13 C12 120.0(2) . . ?
C14 C13 C16 119.6(2) . . ?
C12 C13 C16 120.3(2) . . ?
C15 C14 C13 119.8(2) . . ?
C15 C14 H14 120.1 . . ?
C13 C14 H14 120.1 . . ?
C14 C15 C10 120.45(19) . . ?
C14 C15 H15 119.8 . . ?
C10 C15 H15 119.8 . . ?
N3 C16 C13 178.9(2) . . ?
C1 N1 C4 109.90(19) . . ?
C1 N1 H1A 125.0 . . ?
C4 N1 H1A 125.1 . . ?
C9 N2 C6 110.02(17) . . ?
C9 N2 H2A 125.0 . . ?
C6 N2 H2A 125.0 . . ?
F3 C17 F1 107.4(2) . . ?
F3 C17 F2 108.5(2) . . ?
F1 C17 F2 106.7(2) . . ?
F3 C17 S1 110.92(19) . . ?
F1 C17 S1 111.79(17) . . ?
F2 C17 S1 111.30(18) . . ?
O3 S1 O2 115.15(10) . . ?
O3 S1 O1 114.18(10) . . ?
O2 S1 O1 115.11(9) . . ?
O3 S1 C17 103.83(12) . . ?
O2 S1 C17 103.41(11) . . ?
O1 S1 C17 102.89(10) . . ?

loop_
_geom_bond_atom_site_label_1
_geom_bond_atom_site_label_2
_geom_bond_distance
_geom_bond_site_symmetry_2
_geom_bond_publ_flag
C1 N1 1.341(3) . ?
C1 C2 1.382(4) . ?
C1 H1 0.9300 . ?
C2 C3 1.373(3) . ?
C2 H2 0.9300 . ?
C3 C4 1.415(3) . ?
C3 H3 0.9300 . ?
C4 N1 1.384(3) . ?
C4 C5 1.402(3) . ?
C5 C6 1.404(3) . ?
C5 C10 1.488(3) . ?
C6 N2 1.393(2) . ?
C6 C7 1.416(3) . ?
C7 C8 1.369(3) . ?
C7 H7 0.9300 . ?
C8 C9 1.390(3) . ?
C8 H8 0.9300 . ?
C9 N2 1.333(3) . ?
C9 H9 0.9300 . ?
C10 C15 1.393(3) . ?
C10 C11 1.394(3) . ?
C11 C12 1.380(3) . ?
C11 H11 0.9300 . ?
C12 C13 1.393(3) . ?
C12 H12 0.9300 . ?
C13 C14 1.388(3) . ?
C13 C16 1.447(3) . ?
C14 C15 1.383(3) . ?
C14 H14 0.9300 . ?
C15 H15 0.9300 . ?
C16 N3 1.142(3) . ?
N1 H1A 0.8600 . ?
N2 H2A 0.8600 . ?
C17 F3 1.331(3) . ?
C17 F1 1.331(3) . ?
C17 F2 1.334(3) . ?
C17 S1 1.808(3) . ?
O1 S1 1.4395(14) . ?
O2 S1 1.4371(15) . ?
O3 S1 1.4290(16) . ?

loop_
_cod_related_entry_id
_cod_related_entry_database
_cod_related_entry_code
1 ChemSpider 30660775
